data_7705458
loop_
_publ_author_name
'Shen, Fu-Xing'
'Pramanik, Kuheli'
'Brand\~ao, Paula'
'Zhang, Yi-Quan'
'Jana, Narayan Ch'
'Wang, Xin-Yi'
'Panja, Anangamohan'

_publ_section_title
;
 Macrocycle supported dimetallic lanthanide complexes with slow magnetic
 relaxation in Dy<sub>2</sub> analogues.
;
_journal_issue 40
_journal_name_full 'Dalton transactions (Cambridge, England : 2003)'
_journal_page_first 14169
_journal_page_last 14179
_journal_paper_doi 10.1039/d0dt02778b
_journal_volume 49
_journal_year 2020
_chemical_formula_sum 'C42 H40 Cl2 F12 N4 O10 Tb2'
_chemical_formula_weight 1377.52
_space_group_crystal_system monoclinic
_space_group_IT_number 14
_space_group_name_Hall '-P 2yn'
_space_group_name_H-M_alt 'P 1 21/n 1'
_atom_sites_solution_hydrogens mixed
_audit_creation_method SHELXL-2018/3
_audit_update_record
;
2020-09-15 deposited with the CCDC.	2020-09-18 downloaded from the CCDC.
;
_cell_angle_alpha 90
_cell_angle_beta 101.148(2)
_cell_angle_gamma 90
_cell_formula_units_Z 2
_cell_length_a 12.3426(6)
_cell_length_b 16.1566(8)
_cell_length_c 12.3660(6)
_cell_measurement_reflns_used 468
_cell_measurement_temperature 150(2)
_cell_measurement_theta_max 25.14
_cell_measurement_theta_min 2.90
_cell_volume 2419.4(2)
_computing_cell_refinement 'Bruker Smart'
_computing_data_collection 'Bruker Smart'
_computing_data_reduction 'Bruker Saint'
_computing_molecular_graphics 'Mercury (Macrae et al 2008)'
_computing_publication_material 'SHELXL-2016/4 (Sheldrick, 2016)'
_computing_structure_refinement 'SHELXL-2018/3 (Sheldrick, 2018)'
_computing_structure_solution 'SHELXT 2014/5 (Sheldrick, 2014)'
_diffrn_ambient_temperature 150(2)
_diffrn_measured_fraction_theta_full 0.999
_diffrn_measured_fraction_theta_max 0.999
_diffrn_measurement_device_type CCD
_diffrn_measurement_method 'omega and phi scans'
_diffrn_radiation_type MoK\a
_diffrn_radiation_wavelength 0.71073
_diffrn_reflns_av_R_equivalents 0.0432
_diffrn_reflns_av_unetI/netI 0.0226
_diffrn_reflns_Laue_measured_fraction_full 0.999
_diffrn_reflns_Laue_measured_fraction_max 0.999
_diffrn_reflns_limit_h_max 14
_diffrn_reflns_limit_h_min -16
_diffrn_reflns_limit_k_max 21
_diffrn_reflns_limit_k_min -21
_diffrn_reflns_limit_l_max 16
_diffrn_reflns_limit_l_min -16
_diffrn_reflns_number 61065
_diffrn_reflns_point_group_measured_fraction_full 0.999
_diffrn_reflns_point_group_measured_fraction_max 0.999
_diffrn_reflns_theta_full 25.242
_diffrn_reflns_theta_max 27.921
_diffrn_reflns_theta_min 2.479
_diffrn_source 'fine-focus sealed tube'
_exptl_absorpt_coefficient_mu 3.115
_exptl_absorpt_correction_T_max 0.7456
_exptl_absorpt_correction_T_min 0.6626
_exptl_absorpt_correction_type multi-scan
_exptl_absorpt_process_details sadabs
_exptl_crystal_colour yellow
_exptl_crystal_density_diffrn 1.891
_exptl_crystal_description plate
_exptl_crystal_F_000 1344
_exptl_crystal_size_max 0.100
_exptl_crystal_size_mid 0.080
_exptl_crystal_size_min 0.030
_refine_diff_density_max 0.676
_refine_diff_density_min -0.609
_refine_diff_density_rms 0.096
_refine_ls_extinction_method none
_refine_ls_goodness_of_fit_ref 1.040
_refine_ls_hydrogen_treatment mixed
_refine_ls_matrix_type full
_refine_ls_number_parameters 345
_refine_ls_number_reflns 5797
_refine_ls_number_restraints 0
_refine_ls_restrained_S_all 1.040
_refine_ls_R_factor_all 0.0377
_refine_ls_R_factor_gt 0.0251
_refine_ls_shift/su_max 0.003
_refine_ls_shift/su_mean 0.000
_refine_ls_structure_factor_coef Fsqd
_refine_ls_weighting_details 'w=1/[\s^2^(Fo^2^)+(0.0175P)^2^+6.5140P] where P=(Fo^2^+2Fc^2^)/3'
_refine_ls_weighting_scheme calc
_refine_ls_wR_factor_gt 0.0550
_refine_ls_wR_factor_ref 0.0595
_reflns_Friedel_coverage 0.000
_reflns_number_gt 4816
_reflns_number_total 5797
_reflns_threshold_expression 'I > 2\s(I)'
_cod_data_source_file d0dt02778b2.cif
_cod_data_source_block Complex-5
_cod_depositor_comments 'Adding full bibliography for 7705453--7705458.cif.'
_cod_original_sg_symbol_H-M 'P 21/n'
_cod_database_code 7705458
_shelx_shelxl_version_number 2018/3
_shelx_space_group_comment
;
The symmetry employed for this shelxl refinement is uniquely defined
by the following loop, which should always be used as a source of
symmetry information in preference to the above space-group names.
They are only intended as comments.
;
_shelx_estimated_absorpt_t_min 0.746
_shelx_estimated_absorpt_t_max 0.912

loop_
_space_group_symop_operation_xyz
'x, y, z'
'-x+1/2, y+1/2, -z+1/2'
'-x, -y, -z'
'x-1/2, -y-1/2, z-1/2'

loop_
_atom_site_label
_atom_site_type_symbol
_atom_site_fract_x
_atom_site_fract_y
_atom_site_fract_z
_atom_site_U_iso_or_equiv
_atom_site_adp_type
_atom_site_occupancy
_atom_site_site_symmetry_order
_atom_site_calc_flag
_atom_site_refinement_flags_posn
_atom_site_refinement_flags_adp
_atom_site_refinement_flags_occupancy
_atom_site_disorder_assembly
_atom_site_disorder_group
Tb Tb 0.40844(2) 0.59908(2) 0.48445(2) 0.02178(5) Uani 1 1 d . . . . .
Cl1 Cl 1.00119(9) 0.73154(8) 0.60126(13) 0.0695(4) Uani 1 1 d . . . . .
O1 O 0.58541(17) 0.54647(13) 0.51098(18) 0.0245(4) Uani 1 1 d . . . . .
O2 O 0.31660(19) 0.72215(13) 0.51307(19) 0.0287(5) Uani 1 1 d . . . . .
O3 O 0.50816(19) 0.70915(14) 0.43019(19) 0.0304(5) Uani 1 1 d . . . . .
O4 O 0.22904(19) 0.57859(15) 0.38285(19) 0.0306(5) Uani 1 1 d . . . . .
O5 O 0.4211(2) 0.57640(15) 0.29777(19) 0.0330(5) Uani 1 1 d . . . . .
N1 N 0.5174(2) 0.65075(17) 0.6728(2) 0.0284(6) Uani 1 1 d . . . . .
N2 N 0.7222(3) 0.44303(18) 0.3863(3) 0.0303(6) Uani 1 1 d . . . . .
C1 C 0.6769(2) 0.59258(19) 0.5306(3) 0.0252(6) Uani 1 1 d . . . . .
C2 C 0.6996(3) 0.6472(2) 0.6204(3) 0.0303(7) Uani 1 1 d . . . . .
C3 C 0.8007(3) 0.6895(2) 0.6426(3) 0.0379(8) Uani 1 1 d . . . . .
H3 H 0.818012 0.724501 0.705304 0.045 Uiso 1 1 calc R U . . .
C4 C 0.8743(3) 0.6802(2) 0.5736(4) 0.0429(10) Uani 1 1 d . . . . .
C5 C 0.8502(3) 0.6304(2) 0.4814(4) 0.0400(9) Uani 1 1 d . . . . .
H5 H 0.901179 0.626467 0.432999 0.048 Uiso 1 1 calc R U . . .
C6 C 0.7522(3) 0.5859(2) 0.4587(3) 0.0295(7) Uani 1 1 d . . . . .
C7 C 0.6210(3) 0.6644(2) 0.6923(3) 0.0317(7) Uani 1 1 d . . . . .
H7 H 0.650813 0.688602 0.761720 0.038 Uiso 1 1 calc R U . . .
C8 C 0.4585(3) 0.6816(2) 0.7583(3) 0.0351(8) Uani 1 1 d . . . . .
H8A H 0.417288 0.732320 0.730626 0.042 Uiso 1 1 calc R U . . .
H8B H 0.513592 0.696958 0.824583 0.042 Uiso 1 1 calc R U . . .
C9 C 0.7225(3) 0.5320(2) 0.3586(3) 0.0342(8) Uani 1 1 d . . . . .
H9A H 0.648336 0.547888 0.317681 0.041 Uiso 1 1 calc R U . . .
H9B H 0.775950 0.541724 0.309732 0.041 Uiso 1 1 calc R U . . .
C10 C 0.7302(3) 0.3911(2) 0.2895(3) 0.0362(8) Uani 1 1 d . . . . .
H10A H 0.758044 0.335704 0.315716 0.043 Uiso 1 1 calc R U . . .
H10B H 0.784863 0.416143 0.250404 0.043 Uiso 1 1 calc R U . . .
C11 C 0.6217(3) 0.3806(2) 0.2087(3) 0.0395(9) Uani 1 1 d . . . . .
H11A H 0.638231 0.363555 0.136704 0.047 Uiso 1 1 calc R U . . .
H11B H 0.584608 0.435154 0.198121 0.047 Uiso 1 1 calc R U . . .
C12 C 0.3442(3) 0.7980(2) 0.5141(3) 0.0281(7) Uani 1 1 d . . . . .
C13 C 0.4348(3) 0.8332(2) 0.4833(3) 0.0328(8) Uani 1 1 d . . . . .
H13 H 0.444106 0.891527 0.489295 0.039 Uiso 1 1 calc R U . . .
C14 C 0.5148(3) 0.7857(2) 0.4428(3) 0.0321(7) Uani 1 1 d . . . . .
C15 C 0.2621(3) 0.8546(2) 0.5549(3) 0.0321(7) Uani 1 1 d . . . . .
C16 C 0.6138(4) 0.8281(3) 0.4132(4) 0.0502(11) Uani 1 1 d . . . . .
H16A H 0.681492 0.803802 0.455929 0.075 Uiso 1 1 calc R U . . .
H16B H 0.611521 0.887291 0.430017 0.075 Uiso 1 1 calc R U . . .
H16C H 0.612920 0.820839 0.334329 0.075 Uiso 1 1 calc R U . . .
C17 C 0.1887(3) 0.5577(2) 0.2847(3) 0.0318(7) Uani 1 1 d . . . . .
C18 C 0.2420(3) 0.5472(2) 0.1976(3) 0.0363(8) Uani 1 1 d . . . . .
H18 H 0.200396 0.530613 0.128166 0.044 Uiso 1 1 calc R U . . .
C19 C 0.3571(3) 0.5605(2) 0.2086(3) 0.0323(8) Uani 1 1 d . . . . .
C20 C 0.0636(3) 0.5457(2) 0.2637(3) 0.0413(9) Uani 1 1 d . . . . .
H20A H 0.037201 0.529714 0.186670 0.062 Uiso 0.1 1 calc R U P A 1
H20B H 0.045175 0.502161 0.312269 0.062 Uiso 0.1 1 calc R U P A 1
H20C H 0.028067 0.597609 0.278710 0.062 Uiso 0.1 1 calc R U P A 1
C21 C 0.4064(4) 0.5549(3) 0.1061(3) 0.0444(10) Uani 1 1 d . . . . .
H21A H 0.348049 0.542336 0.042438 0.067 Uiso 0.9 1 calc R U P B 1
H21B H 0.440991 0.607873 0.094025 0.067 Uiso 0.9 1 calc R U P B 1
H21C H 0.462146 0.510990 0.115315 0.067 Uiso 0.9 1 calc R U P B 1
F3 F 0.29325(19) 0.93440(13) 0.5661(2) 0.0466(6) Uani 1 1 d . . . . .
F1 F 0.2432(2) 0.83036(14) 0.6523(2) 0.0505(6) Uani 1 1 d . . . . .
F2 F 0.16409(19) 0.85388(15) 0.4852(2) 0.0526(6) Uani 1 1 d . . . . .
F6 F 0.0125(2) 0.61830(16) 0.2607(2) 0.0513(7) Uani 0.9 1 d . . P C 2
F5 F 0.0224(2) 0.50903(19) 0.1663(3) 0.0608(8) Uani 0.9 1 d . . P C 2
F4 F 0.0311(2) 0.50143(19) 0.3414(3) 0.0596(8) Uani 0.9 1 d . . P C 2
F4A F 0.3538(19) 0.5971(16) 0.0373(17) 0.047(3) Uani 0.1 1 d . . P D 2
F6A F 0.504(2) 0.5767(16) 0.1285(17) 0.047(3) Uani 0.1 1 d . . P D 2
F5A F 0.4023(19) 0.4792(16) 0.0858(17) 0.047(3) Uani 0.1 1 d . . P D 2
H2 H 0.781(4) 0.436(3) 0.432(3) 0.038(12) Uiso 1 1 d . . . . .

loop_
_atom_site_aniso_label
_atom_site_aniso_U_11
_atom_site_aniso_U_22
_atom_site_aniso_U_33
_atom_site_aniso_U_23
_atom_site_aniso_U_13
_atom_site_aniso_U_12
Tb 0.02221(8) 0.02204(7) 0.02367(8) 0.00066(7) 0.01086(5) 0.00017(6)
Cl1 0.0280(5) 0.0560(7) 0.1222(12) -0.0025(7) 0.0087(6) -0.0162(5)
O1 0.0201(10) 0.0248(11) 0.0314(12) -0.0016(10) 0.0115(9) -0.0030(9)
O2 0.0283(12) 0.0226(11) 0.0368(13) -0.0002(10) 0.0105(10) 0.0003(9)
O3 0.0332(13) 0.0278(12) 0.0335(13) 0.0038(10) 0.0149(10) -0.0022(10)
O4 0.0260(12) 0.0340(13) 0.0323(13) -0.0026(10) 0.0072(10) -0.0004(10)
O5 0.0338(13) 0.0412(14) 0.0260(12) -0.0003(10) 0.0106(10) -0.0015(11)
N1 0.0321(15) 0.0285(14) 0.0251(14) 0.0012(11) 0.0070(12) 0.0065(12)
N2 0.0315(16) 0.0320(16) 0.0312(16) 0.0048(13) 0.0157(13) 0.0047(13)
C1 0.0196(14) 0.0233(15) 0.0341(17) 0.0063(14) 0.0081(12) 0.0007(12)
C2 0.0266(17) 0.0266(16) 0.0376(19) 0.0039(14) 0.0059(14) 0.0008(13)
C3 0.0302(19) 0.0308(18) 0.049(2) 0.0001(16) -0.0008(16) -0.0023(15)
C4 0.0227(18) 0.0321(19) 0.073(3) 0.0034(19) 0.0057(18) -0.0066(15)
C5 0.0269(18) 0.0337(19) 0.064(3) 0.0121(18) 0.0208(18) 0.0022(15)
C6 0.0283(17) 0.0250(17) 0.0383(19) 0.0060(14) 0.0143(14) 0.0010(13)
C7 0.038(2) 0.0271(17) 0.0277(17) 0.0004(14) 0.0015(15) 0.0021(14)
C8 0.043(2) 0.040(2) 0.0238(17) -0.0051(14) 0.0087(15) 0.0108(16)
C9 0.0342(19) 0.0339(18) 0.041(2) 0.0087(15) 0.0236(16) 0.0020(15)
C10 0.042(2) 0.0354(19) 0.039(2) 0.0037(16) 0.0274(16) 0.0107(16)
C11 0.055(2) 0.041(2) 0.0271(18) 0.0025(15) 0.0207(17) 0.0142(18)
C12 0.0317(17) 0.0267(16) 0.0236(16) -0.0007(13) 0.0000(13) 0.0022(14)
C13 0.038(2) 0.0235(16) 0.0369(19) 0.0011(14) 0.0074(16) -0.0034(14)
C14 0.0362(19) 0.0334(18) 0.0263(17) 0.0063(14) 0.0050(14) -0.0045(15)
C15 0.0328(18) 0.0253(17) 0.0373(19) -0.0021(14) 0.0048(15) 0.0010(14)
C16 0.055(3) 0.037(2) 0.066(3) 0.005(2) 0.033(2) -0.0127(19)
C17 0.0296(18) 0.0249(16) 0.039(2) 0.0042(14) 0.0018(15) 0.0025(14)
C18 0.037(2) 0.039(2) 0.0297(18) -0.0011(15) 0.0001(15) -0.0007(16)
C19 0.043(2) 0.0252(17) 0.0301(18) 0.0023(14) 0.0099(16) 0.0026(15)
C20 0.032(2) 0.040(2) 0.049(2) 0.0006(18) 0.0000(17) 0.0070(16)
C21 0.055(3) 0.050(2) 0.0281(19) 0.0005(18) 0.0087(18) 0.002(2)
F3 0.0468(14) 0.0282(11) 0.0651(16) -0.0061(11) 0.0113(12) 0.0009(10)
F1 0.0645(16) 0.0432(13) 0.0510(14) -0.0022(11) 0.0289(12) 0.0104(11)
F2 0.0348(12) 0.0524(14) 0.0662(17) -0.0128(13) -0.0012(11) 0.0080(11)
F6 0.0401(14) 0.0468(15) 0.0644(18) 0.0005(13) 0.0037(13) 0.0175(12)
F5 0.0355(14) 0.072(2) 0.0683(19) -0.0275(16) -0.0066(13) 0.0020(14)
F4 0.0312(14) 0.0673(19) 0.078(2) 0.0272(16) 0.0056(13) -0.0048(13)
F4A 0.047(8) 0.067(9) 0.025(6) -0.010(6) 0.005(5) 0.014(7)
F6A 0.047(8) 0.067(9) 0.025(6) -0.010(6) 0.005(5) 0.014(7)
F5A 0.047(8) 0.067(9) 0.025(6) -0.010(6) 0.005(5) 0.014(7)

loop_
_atom_type_symbol
_atom_type_description
_atom_type_scat_dispersion_real
_atom_type_scat_dispersion_imag
_atom_type_scat_source
C C 0.0033 0.0016 'International Tables Vol C Tables 4.2.6.8 and 6.1.1.4'
H H 0.0000 0.0000 'International Tables Vol C Tables 4.2.6.8 and 6.1.1.4'
N N 0.0061 0.0033 'International Tables Vol C Tables 4.2.6.8 and 6.1.1.4'
O O 0.0106 0.0060 'International Tables Vol C Tables 4.2.6.8 and 6.1.1.4'
F F 0.0171 0.0103 'International Tables Vol C Tables 4.2.6.8 and 6.1.1.4'
Cl Cl 0.1484 0.1585 'International Tables Vol C Tables 4.2.6.8 and 6.1.1.4'
Tb Tb -0.1723 4.1537 'International Tables Vol C Tables 4.2.6.8 and 6.1.1.4'

loop_
_geom_angle_atom_site_label_1
_geom_angle_atom_site_label_2
_geom_angle_atom_site_label_3
_geom_angle
_geom_angle_site_symmetry_1
_geom_angle_site_symmetry_3
_geom_angle_publ_flag
O1 Tb O3 77.54(8) . . ?
O1 Tb O4 142.45(8) . . ?
O3 Tb O4 116.66(8) . . ?
O1 Tb O2 139.59(8) . . ?
O3 Tb O2 72.25(8) . . ?
O4 Tb O2 76.55(8) . . ?
O1 Tb O1 66.62(9) . 3_666 ?
O3 Tb O1 138.77(8) . 3_666 ?
O4 Tb O1 83.95(8) . 3_666 ?
O2 Tb O1 148.92(7) . 3_666 ?
O1 Tb O5 80.96(8) . . ?
O3 Tb O5 72.56(8) . . ?
O4 Tb O5 71.96(8) . . ?
O2 Tb O5 113.70(8) . . ?
O1 Tb O5 82.01(8) 3_666 . ?
O1 Tb N2 120.28(9) . 3_666 ?
O3 Tb N2 144.01(9) . 3_666 ?
O4 Tb N2 69.85(9) . 3_666 ?
O2 Tb N2 75.61(9) . 3_666 ?
O1 Tb N2 75.04(8) 3_666 3_666 ?
O5 Tb N2 136.97(10) . 3_666 ?
O1 Tb N1 71.26(8) . . ?
O3 Tb N1 78.60(9) . . ?
O4 Tb N1 142.91(8) . . ?
O2 Tb N1 76.91(8) . . ?
O1 Tb N1 106.95(8) 3_666 . ?
O5 Tb N1 143.51(9) . . ?
N2 Tb N1 78.77(10) 3_666 . ?
O1 Tb Tb 33.68(5) . 3_666 ?
O3 Tb Tb 109.06(6) . 3_666 ?
O4 Tb Tb 113.95(6) . 3_666 ?
O2 Tb Tb 165.59(6) . 3_666 ?
O1 Tb Tb 32.94(5) 3_666 3_666 ?
O5 Tb Tb 79.80(6) . 3_666 ?
N2 Tb Tb 98.21(7) 3_666 3_666 ?
N1 Tb Tb 89.18(6) . 3_666 ?
C1 O1 Tb 124.35(19) . . ?
C1 O1 Tb 122.08(19) . 3_666 ?
Tb O1 Tb 113.38(9) . 3_666 ?
C12 O2 Tb 132.9(2) . . ?
C14 O3 Tb 138.2(2) . . ?
C17 O4 Tb 134.9(2) . . ?
C19 O5 Tb 137.7(2) . . ?
C7 N1 C8 114.8(3) . . ?
C7 N1 Tb 123.6(2) . . ?
C8 N1 Tb 120.6(2) . . ?
C9 N2 C10 111.2(3) . . ?
C9 N2 Tb 115.5(2) . 3_666 ?
C10 N2 Tb 120.0(2) . 3_666 ?
C9 N2 H2 105(3) . . ?
C10 N2 H2 107(3) . . ?
Tb N2 H2 96(3) 3_666 . ?
O1 C1 C2 121.8(3) . . ?
O1 C1 C6 118.7(3) . . ?
C2 C1 C6 119.5(3) . . ?
C3 C2 C1 119.7(3) . . ?
C3 C2 C7 117.2(3) . . ?
C1 C2 C7 123.1(3) . . ?
C4 C3 C2 119.8(4) . . ?
C4 C3 H3 120.1 . . ?
C2 C3 H3 120.1 . . ?
C3 C4 C5 121.0(3) . . ?
C3 C4 Cl1 120.3(3) . . ?
C5 C4 Cl1 118.7(3) . . ?
C4 C5 C6 120.6(3) . . ?
C4 C5 H5 119.7 . . ?
C6 C5 H5 119.7 . . ?
C5 C6 C1 119.2(3) . . ?
C5 C6 C9 122.1(3) . . ?
C1 C6 C9 118.6(3) . . ?
N1 C7 C2 127.7(3) . . ?
N1 C7 H7 116.2 . . ?
C2 C7 H7 116.2 . . ?
N1 C8 C11 113.8(3) . 3_666 ?
N1 C8 H8A 108.8 . . ?
C11 C8 H8A 108.8 3_666 . ?
N1 C8 H8B 108.8 . . ?
C11 C8 H8B 108.8 3_666 . ?
H8A C8 H8B 107.7 . . ?
N2 C9 C6 112.6(3) . . ?
N2 C9 H9A 109.1 . . ?
C6 C9 H9A 109.1 . . ?
N2 C9 H9B 109.1 . . ?
C6 C9 H9B 109.1 . . ?
H9A C9 H9B 107.8 . . ?
N2 C10 C11 114.1(3) . . ?
N2 C10 H10A 108.7 . . ?
C11 C10 H10A 108.7 . . ?
N2 C10 H10B 108.7 . . ?
C11 C10 H10B 108.7 . . ?
H10A C10 H10B 107.6 . . ?
C10 C11 C8 115.7(3) . 3_666 ?
C10 C11 H11A 108.4 . . ?
C8 C11 H11A 108.4 3_666 . ?
C10 C11 H11B 108.4 . . ?
C8 C11 H11B 108.4 3_666 . ?
H11A C11 H11B 107.4 . . ?
O2 C12 C13 128.9(3) . . ?
O2 C12 C15 112.8(3) . . ?
C13 C12 C15 118.3(3) . . ?
C12 C13 C14 122.3(3) . . ?
C12 C13 H13 118.8 . . ?
C14 C13 H13 118.8 . . ?
O3 C14 C13 123.2(3) . . ?
O3 C14 C16 117.2(3) . . ?
C13 C14 C16 119.6(3) . . ?
F1 C15 F2 106.6(3) . . ?
F1 C15 F3 106.6(3) . . ?
F2 C15 F3 106.1(3) . . ?
F1 C15 C12 111.6(3) . . ?
F2 C15 C12 110.9(3) . . ?
F3 C15 C12 114.5(3) . . ?
C14 C16 H16A 109.5 . . ?
C14 C16 H16B 109.5 . . ?
H16A C16 H16B 109.5 . . ?
C14 C16 H16C 109.5 . . ?
H16A C16 H16C 109.5 . . ?
H16B C16 H16C 109.5 . . ?
O4 C17 C18 128.6(3) . . ?
O4 C17 C20 113.2(3) . . ?
C18 C17 C20 118.1(3) . . ?
C17 C18 C19 121.9(3) . . ?
C17 C18 H18 119.1 . . ?
C19 C18 H18 119.1 . . ?
O5 C19 C18 124.4(3) . . ?
O5 C19 C21 117.6(3) . . ?
C18 C19 C21 118.0(3) . . ?
F4 C20 F6 106.9(4) . . ?
F4 C20 F5 107.2(4) . . ?
F6 C20 F5 105.5(3) . . ?
F4 C20 C17 112.6(3) . . ?
F6 C20 C17 110.5(3) . . ?
F5 C20 C17 113.6(3) . . ?
C17 C20 H20A 109.5 . . ?
C17 C20 H20B 109.5 . . ?
H20A C20 H20B 109.5 . . ?
C17 C20 H20C 109.5 . . ?
H20A C20 H20C 109.5 . . ?
H20B C20 H20C 109.5 . . ?
F4A C21 F6A 112.0(17) . . ?
F4A C21 F5A 115.2(16) . . ?
F6A C21 F5A 108.8(16) . . ?
F4A C21 C19 108.4(11) . . ?
F6A C21 C19 109.3(10) . . ?
F5A C21 C19 102.7(11) . . ?
C19 C21 H21A 109.5 . . ?
C19 C21 H21B 109.5 . . ?
H21A C21 H21B 109.5 . . ?
C19 C21 H21C 109.5 . . ?
H21A C21 H21C 109.5 . . ?
H21B C21 H21C 109.5 . . ?

loop_
_geom_bond_atom_site_label_1
_geom_bond_atom_site_label_2
_geom_bond_distance
_geom_bond_site_symmetry_2
_geom_bond_publ_flag
Tb O1 2.307(2) . ?
Tb O3 2.334(2) . ?
Tb O4 2.349(2) . ?
Tb O2 2.349(2) . ?
Tb O1 2.353(2) 3_666 ?
Tb O5 2.372(2) . ?
Tb N2 2.572(3) 3_666 ?
Tb N1 2.592(3) . ?
Tb Tb 3.8950(3) 3_666 ?
Cl1 C4 1.746(4) . ?
O1 C1 1.335(4) . ?
O2 C12 1.272(4) . ?
O3 C14 1.248(4) . ?
O4 C17 1.265(4) . ?
O5 C19 1.253(4) . ?
N1 C7 1.274(4) . ?
N1 C8 1.480(4) . ?
N2 C9 1.478(4) . ?
N2 C10 1.481(4) . ?
N2 H2 0.84(4) . ?
C1 C2 1.404(5) . ?
C1 C6 1.409(4) . ?
C2 C3 1.403(5) . ?
C2 C7 1.464(5) . ?
C3 C4 1.370(6) . ?
C3 H3 0.9500 . ?
C4 C5 1.381(6) . ?
C5 C6 1.388(5) . ?
C5 H5 0.9500 . ?
C6 C9 1.499(5) . ?
C7 H7 0.9500 . ?
C8 C11 1.521(5) 3_666 ?
C8 H8A 0.9900 . ?
C8 H8B 0.9900 . ?
C9 H9A 0.9900 . ?
C9 H9B 0.9900 . ?
C10 C11 1.517(6) . ?
C10 H10A 0.9900 . ?
C10 H10B 0.9900 . ?
C11 H11A 0.9900 . ?
C11 H11B 0.9900 . ?
C12 C13 1.373(5) . ?
C12 C15 1.521(5) . ?
C13 C14 1.417(5) . ?
C13 H13 0.9500 . ?
C14 C16 1.507(5) . ?
C15 F1 1.328(4) . ?
C15 F2 1.343(4) . ?
C15 F3 1.345(4) . ?
C16 H16A 0.9800 . ?
C16 H16B 0.9800 . ?
C16 H16C 0.9800 . ?
C17 C18 1.377(5) . ?
C17 C20 1.528(5) . ?
C18 C19 1.417(5) . ?
C18 H18 0.9500 . ?
C19 C21 1.511(5) . ?
C20 F4 1.321(5) . ?
C20 F6 1.328(4) . ?
C20 F5 1.351(5) . ?
C20 H20A 0.9800 . ?
C20 H20B 0.9800 . ?
C20 H20C 0.9800 . ?
C21 F4A 1.18(2) . ?
C21 F6A 1.24(2) . ?
C21 F5A 1.25(2) . ?
C21 H21A 0.9800 . ?
C21 H21B 0.9800 . ?
C21 H21C 0.9800 . ?
